data_4322631
loop_
_publ_author_name
'Anthony F. Hill'
'John M. Malget'
'Andrew J. P. White'
'David J. Williams'

_publ_section_title
;
 A Thioketene Complex of Molybdenum(IV): Crystal Structure of
 [Mo{\h2-\k(C,S),\s-\k(S')- SCCRC(O)S}(O){HB(pz)3}] (R = C6H4Me-4, pz =
 Pyrazol-1-yl)
;
_journal_name_full 'Inorganic Chemistry'
_journal_page_first 598
_journal_page_last 600
_journal_paper_doi 10.1021/ic970712z
_journal_volume 37
_journal_year 1998
_chemical_formula_sum 'C19 H17 B Mo N6 O2 S2'
_chemical_formula_weight 532.26
_chemical_name_systematic
;
 ?
;
_space_group_IT_number 2
_symmetry_cell_setting triclinic
_symmetry_space_group_name_Hall '-P 1'
_symmetry_space_group_name_H-M 'P -1'
_atom_sites_solution_hydrogens geom
_atom_sites_solution_primary direct
_atom_sites_solution_secondary difmap
_audit_creation_method SHELXL
_cell_angle_alpha 83.38(3)
_cell_angle_beta 83.21(3)
_cell_angle_gamma 77.10(3)
_cell_formula_units_Z 2
_cell_length_a 9.417(3)
_cell_length_b 10.337(4)
_cell_length_c 11.554(4)
_cell_measurement_temperature 293(2)
_cell_volume 1084.0(7)
_computing_cell_refinement 'Siemens XSCANS'
_computing_data_collection 'Siemens XSCANS'
_computing_data_reduction 'Siemens SHELXTL'
_computing_molecular_graphics 'Siemens SHELXTL'
_computing_publication_material 'Siemens SHELXTL'
_computing_structure_refinement 'SHELXL-93 (Sheldrick, 1993)'
_computing_structure_solution 'SHELXS-86 (Sheldrick, 1990)'
_diffrn_ambient_temperature 293(2)
_diffrn_measurement_device 'Siemens P4'
_diffrn_measurement_method '\w scans'
_diffrn_radiation_monochromator graphite
_diffrn_radiation_source 'fine-focus sealed tube'
_diffrn_radiation_type CuK\a
_diffrn_radiation_wavelength 1.54178
_diffrn_reflns_av_R_equivalents 0.0000
_diffrn_reflns_av_sigmaI/netI 0.0453
_diffrn_reflns_limit_h_max 6
_diffrn_reflns_limit_h_min -10
_diffrn_reflns_limit_k_max 11
_diffrn_reflns_limit_k_min -11
_diffrn_reflns_limit_l_max 13
_diffrn_reflns_limit_l_min -12
_diffrn_reflns_number 3405
_diffrn_reflns_theta_max 61.93
_diffrn_reflns_theta_min 3.87
_diffrn_standards_interval_count 50
_diffrn_standards_number 2
_exptl_absorpt_coefficient_mu 7.001
_exptl_absorpt_correction_type empirical
_exptl_crystal_colour Red
_exptl_crystal_density_diffrn 1.631
_exptl_crystal_description 'Thin plates'
_exptl_crystal_F_000 536
_exptl_crystal_size_max 0.19
_exptl_crystal_size_mid 0.10
_exptl_crystal_size_min 0.02
_refine_diff_density_max 0.644
_refine_diff_density_min -0.970
_refine_diff_density_rms 0.097
_refine_ls_extinction_coef 0.0009(3)
_refine_ls_extinction_expression Fc^*^=kFc[1+0.001xFc^2^\l^3^/sin(2\q)]^-1/4^
_refine_ls_extinction_method SHELXL
_refine_ls_goodness_of_fit_all 1.044
_refine_ls_goodness_of_fit_obs 1.080
_refine_ls_matrix_type full
_refine_ls_number_parameters 281
_refine_ls_number_reflns 3399
_refine_ls_number_restraints 0
_refine_ls_restrained_S_all 1.261
_refine_ls_restrained_S_obs 1.080
_refine_ls_R_factor_all 0.0672
_refine_ls_R_factor_obs 0.0500
_refine_ls_shift/esd_max 0.001
_refine_ls_shift/esd_mean 0.000
_refine_ls_structure_factor_coef Fsqd
_refine_ls_weighting_details 'w=1/[\s^2^(Fo^2^)+(0.0833P)^2^+0.8082P] where P=(Fo^2^+2Fc^2^)/3'
_refine_ls_weighting_scheme calc
_refine_ls_wR_factor_all 0.1649
_refine_ls_wR_factor_obs 0.1268
_reflns_number_observed 2764
_reflns_number_total 3405
_reflns_observed_criterion >2sigma(I)
_cod_data_source_file ic970712z.cif
_cod_data_source_block AFH9532
_cod_depositor_comments
;
The following automatic conversions were performed:

'_refine_ls_weighting_scheme' value 'calc
w=1/[\s^2^(Fo^2^)+(0.0833P)^2^+0.8082P] where P=(Fo^2^+2Fc^2^)/3' was
changed to 'calc'. New tag '_refine_ls_weighting_details' was
created. The value of the new tag was set to
'w=1/[\s^2^(Fo^2^)+(0.0833P)^2^+0.8082P] where P=(Fo^2^+2Fc^2^)/3'.

Automatic conversion script
Id: cif_fix_values 3143 2015-03-26 13:38:13Z robertas 
;
_cod_original_cell_volume 1084.1(7)
_cod_original_formula_sum 'C19 H17 N6 O2 B S2 Mo'
_cod_database_code 4322631

loop_
_symmetry_equiv_pos_as_xyz
'x, y, z'
'-x, -y, -z'

loop_
_atom_site_aniso_label
_atom_site_aniso_U_11
_atom_site_aniso_U_22
_atom_site_aniso_U_33
_atom_site_aniso_U_23
_atom_site_aniso_U_13
_atom_site_aniso_U_12
Mo 0.0421(3) 0.0425(3) 0.0411(3) -0.0067(2) -0.0038(2) -0.0084(2)
O1 0.037(2) 0.058(3) 0.051(3) -0.003(2) -0.010(2) 0.000(2)
S2 0.0517(10) 0.0615(10) 0.0522(9) -0.0180(8) 0.0055(7) -0.0159(8)
C3 0.040(3) 0.053(4) 0.047(4) -0.007(3) 0.003(3) -0.013(3)
C4 0.051(4) 0.046(3) 0.044(3) -0.007(3) -0.003(3) -0.014(3)
C5 0.061(4) 0.052(4) 0.047(4) -0.012(3) -0.007(3) -0.016(3)
S6 0.0581(10) 0.0611(10) 0.0423(9) -0.0118(7) 0.0040(7) -0.0226(8)
O7 0.084(4) 0.083(4) 0.061(3) -0.035(3) 0.014(3) -0.037(3)
C8 0.048(4) 0.040(3) 0.045(3) -0.008(3) -0.001(3) -0.006(3)
C9 0.057(4) 0.059(4) 0.049(4) -0.011(3) -0.004(3) -0.016(3)
C10 0.056(4) 0.061(4) 0.054(4) -0.008(3) 0.004(3) -0.014(3)
C11 0.054(4) 0.045(4) 0.062(4) -0.008(3) -0.002(3) -0.015(3)
C12 0.051(4) 0.061(4) 0.056(4) -0.014(3) -0.010(3) -0.012(3)
C13 0.059(4) 0.061(4) 0.041(3) -0.007(3) -0.001(3) -0.019(3)
C14 0.061(5) 0.067(5) 0.085(6) -0.012(4) -0.001(4) -0.029(4)
N15 0.042(3) 0.045(3) 0.055(3) -0.004(2) -0.006(2) -0.010(2)
N16 0.056(3) 0.042(3) 0.056(3) -0.003(2) -0.014(3) -0.012(2)
C17 0.069(5) 0.049(4) 0.079(5) 0.005(4) -0.022(4) -0.006(3)
C18 0.065(5) 0.077(5) 0.088(6) 0.004(4) -0.039(4) -0.011(4)
C19 0.055(4) 0.062(4) 0.070(5) -0.007(4) -0.025(4) -0.010(3)
N20 0.046(3) 0.050(3) 0.045(3) -0.009(2) -0.001(2) -0.013(2)
N21 0.049(3) 0.055(3) 0.048(3) -0.007(2) -0.008(2) -0.018(2)
C22 0.067(5) 0.077(5) 0.046(4) -0.007(3) -0.001(3) -0.036(4)
C23 0.051(4) 0.097(6) 0.048(4) -0.018(4) 0.004(3) -0.031(4)
C24 0.050(4) 0.072(5) 0.049(4) -0.013(3) -0.005(3) -0.012(3)
N25 0.053(3) 0.049(3) 0.047(3) -0.008(2) -0.008(2) -0.011(2)
N26 0.048(3) 0.054(3) 0.057(3) -0.021(3) -0.001(3) -0.016(2)
C27 0.048(4) 0.069(5) 0.073(5) -0.039(4) -0.001(3) -0.015(3)
C28 0.051(4) 0.092(6) 0.056(4) -0.031(4) -0.004(3) -0.015(4)
C29 0.049(4) 0.069(5) 0.044(4) -0.011(3) -0.007(3) -0.005(3)
B30 0.064(5) 0.038(4) 0.061(5) -0.005(3) -0.011(4) -0.018(3)

loop_
_atom_site_label
_atom_site_type_symbol
_atom_site_fract_x
_atom_site_fract_y
_atom_site_fract_z
_atom_site_U_iso_or_equiv
_atom_site_thermal_displace_type
_atom_site_occupancy
_atom_site_calc_flag
_atom_site_refinement_flags
_atom_site_disorder_group
Mo Mo 0.21459(5) 0.17313(5) 0.19078(4) 0.0418(2) Uani 1 d . .
O1 O 0.0924(4) 0.2829(4) 0.1161(4) 0.0500(10) Uani 1 d . .
S2 S 0.4336(2) 0.1895(2) 0.06360(15) 0.0544(4) Uani 1 d . .
C3 C 0.3940(7) 0.2746(6) 0.1806(6) 0.0465(14) Uani 1 d . .
C4 C 0.4283(7) 0.3551(6) 0.2490(5) 0.0461(14) Uani 1 d . .
C5 C 0.3191(7) 0.3831(7) 0.3506(6) 0.052(2) Uani 1 d . .
S6 S 0.1860(2) 0.2821(2) 0.36903(14) 0.0524(4) Uani 1 d . .
O7 O 0.3159(6) 0.4653(6) 0.4178(5) 0.073(2) Uani 1 d . .
C8 C 0.5607(7) 0.4120(6) 0.2321(5) 0.0449(14) Uani 1 d . .
C9 C 0.6261(7) 0.4408(7) 0.1197(6) 0.054(2) Uani 1 d . .
H9A H 0.5873(7) 0.4212(7) 0.0551(6) 0.065 Uiso 1 calc R .
C10 C 0.7464(8) 0.4974(7) 0.1032(6) 0.057(2) Uani 1 d . .
H10A H 0.7868(8) 0.5166(7) 0.0275(6) 0.069 Uiso 1 calc R .
C11 C 0.8090(7) 0.5265(7) 0.1971(6) 0.053(2) Uani 1 d . .
C12 C 0.7468(7) 0.4961(7) 0.3086(6) 0.055(2) Uani 1 d . .
H12A H 0.7875(7) 0.5138(7) 0.3730(6) 0.066 Uiso 1 calc R .
C13 C 0.6266(7) 0.4407(7) 0.3253(6) 0.053(2) Uani 1 d . .
H13A H 0.5873(7) 0.4213(7) 0.4014(6) 0.064 Uiso 1 calc R .
C14 C 0.9398(8) 0.5895(8) 0.1808(8) 0.068(2) Uani 1 d . .
H14A H 0.9641(8) 0.6045(8) 0.2559(8) 0.103 Uiso 1 d R .
H14B H 0.9190(8) 0.6726(8) 0.1332(8) 0.103 Uiso 1 d R .
H14C H 1.0213(8) 0.5319(8) 0.1420(8) 0.103 Uiso 1 d R .
N15 N 0.3559(5) -0.0119(5) 0.2836(5) 0.0470(12) Uani 1 d . .
N16 N 0.3211(6) -0.1340(5) 0.2952(5) 0.0506(13) Uani 1 d . .
C17 C 0.4229(8) -0.2244(7) 0.3490(7) 0.066(2) Uani 1 d . .
H17A H 0.4228(8) -0.3145(7) 0.3662(7) 0.079 Uiso 1 calc R .
C18 C 0.5288(9) -0.1610(8) 0.3748(8) 0.076(2) Uani 1 d . .
H18A H 0.6125(9) -0.1982(8) 0.4124(8) 0.091 Uiso 1 calc R .
C19 C 0.4818(8) -0.0300(7) 0.3319(7) 0.061(2) Uani 1 d . .
H19A H 0.5315(8) 0.0374(7) 0.3362(7) 0.073 Uiso 1 calc R .
N20 N 0.0469(6) 0.0839(5) 0.2973(4) 0.0466(12) Uani 1 d . .
N21 N 0.0517(6) -0.0511(5) 0.3080(5) 0.0492(13) Uani 1 d . .
C22 C -0.0689(8) -0.0737(8) 0.3738(6) 0.061(2) Uani 1 d . .
H22A H -0.0912(8) -0.1571(8) 0.3943(6) 0.073 Uiso 1 calc R .
C23 C -0.1548(8) 0.0447(9) 0.4067(6) 0.063(2) Uani 1 d . .
H23A H -0.2442(8) 0.0584(9) 0.4522(6) 0.075 Uiso 1 calc R .
C24 C -0.0759(7) 0.1395(8) 0.3555(6) 0.057(2) Uani 1 d . .
H24A H -0.1065(7) 0.2306(8) 0.3618(6) 0.068 Uiso 1 calc R .
N25 N 0.2122(6) 0.0163(5) 0.0766(5) 0.0491(12) Uani 1 d . .
N26 N 0.1881(6) -0.1066(5) 0.1172(5) 0.0515(13) Uani 1 d . .
C27 C 0.1721(7) -0.1688(8) 0.0257(7) 0.061(2) Uani 1 d . .
H27A H 0.1536(7) -0.2540(8) 0.0303(7) 0.073 Uiso 1 calc R .
C28 C 0.1869(8) -0.0889(8) -0.0747(7) 0.065(2) Uani 1 d . .
H28A H 0.1821(8) -0.1082(8) -0.1506(7) 0.077 Uiso 1 calc R .
C29 C 0.2103(7) 0.0269(8) -0.0401(6) 0.055(2) Uani 1 d . .
H29A H 0.2230(7) 0.1014(8) -0.0901(6) 0.066 Uiso 1 calc R .
B30 B 0.1802(9) -0.1490(7) 0.2488(7) 0.053(2) Uani 1 d . .
H30A H 0.1662(9) -0.2427(7) 0.2653(7) 0.063 Uiso 1 calc R .

loop_
_atom_type_symbol
_atom_type_description
_atom_type_scat_dispersion_real
_atom_type_scat_dispersion_imag
_atom_type_scat_source
C C 0.0181 0.0091 'International Tables Vol C Tables 4.2.6.8 and 6.1.1.4'
H H 0.0000 0.0000 'International Tables Vol C Tables 4.2.6.8 and 6.1.1.4'
B B 0.0090 0.0039 'International Tables Vol C Tables 4.2.6.8 and 6.1.1.4'
N N 0.0311 0.0180 'International Tables Vol C Tables 4.2.6.8 and 6.1.1.4'
O O 0.0492 0.0322 'International Tables Vol C Tables 4.2.6.8 and 6.1.1.4'
S S 0.3331 0.5567 'International Tables Vol C Tables 4.2.6.8 and 6.1.1.4'
Mo Mo -0.0483 2.7339 'International Tables Vol C Tables 4.2.6.8 and 6.1.1.4'

loop_
_geom_angle_atom_site_label_1
_geom_angle_atom_site_label_2
_geom_angle_atom_site_label_3
_geom_angle
_geom_angle_site_symmetry_1
_geom_angle_site_symmetry_3
_geom_angle_publ_flag
O1 Mo C3 102.3(2) . . ?
O1 Mo N20 93.3(2) . . ?
C3 Mo N20 149.2(2) . . ?
O1 Mo N25 91.5(2) . . ?
C3 Mo N25 122.9(2) . . ?
N20 Mo N25 82.5(2) . . ?
O1 Mo N15 167.4(2) . . ?
C3 Mo N15 89.4(2) . . ?
N20 Mo N15 78.7(2) . . ?
N25 Mo N15 77.9(2) . . ?
O1 Mo S2 99.3(2) . . ?
C3 Mo S2 42.0(2) . . ?
N20 Mo S2 159.66(14) . . ?
N25 Mo S2 81.36(15) . . ?
N15 Mo S2 85.99(14) . . ?
O1 Mo S6 99.2(2) . . ?
C3 Mo S6 73.4(2) . . ?
N20 Mo S6 78.05(14) . . ?
N25 Mo S6 158.24(15) . . ?
N15 Mo S6 88.76(14) . . ?
S2 Mo S6 115.17(6) . . ?
C3 S2 Mo 60.9(2) . . ?
C4 C3 S2 150.0(5) . . ?
C4 C3 Mo 133.0(5) . . ?
S2 C3 Mo 77.0(2) . . ?
C3 C4 C5 112.7(6) . . ?
C3 C4 C8 126.2(6) . . ?
C5 C4 C8 121.1(5) . . ?
O7 C5 C4 125.4(6) . . ?
O7 C5 S6 120.8(5) . . ?
C4 C5 S6 113.8(4) . . ?
C5 S6 Mo 105.9(2) . . ?
C13 C8 C9 116.5(6) . . ?
C13 C8 C4 122.7(6) . . ?
C9 C8 C4 120.8(6) . . ?
C10 C9 C8 121.2(6) . . ?
C9 C10 C11 121.4(7) . . ?
C12 C11 C10 117.9(6) . . ?
C12 C11 C14 120.0(7) . . ?
C10 C11 C14 122.2(7) . . ?
C13 C12 C11 121.0(6) . . ?
C12 C13 C8 122.1(6) . . ?
C19 N15 N16 105.5(5) . . ?
C19 N15 Mo 132.1(5) . . ?
N16 N15 Mo 122.4(4) . . ?
C17 N16 N15 110.4(5) . . ?
C17 N16 B30 130.4(6) . . ?
N15 N16 B30 119.2(5) . . ?
N16 C17 C18 108.4(7) . . ?
C19 C18 C17 104.2(7) . . ?
N15 C19 C18 111.6(6) . . ?
C24 N20 N21 106.6(5) . . ?
C24 N20 Mo 130.7(5) . . ?
N21 N20 Mo 122.6(4) . . ?
C22 N21 N20 108.4(6) . . ?
C22 N21 B30 130.2(6) . . ?
N20 N21 B30 121.4(5) . . ?
N21 C22 C23 109.9(6) . . ?
C22 C23 C24 103.6(6) . . ?
N20 C24 C23 111.6(7) . . ?
C29 N25 N26 106.9(5) . . ?
C29 N25 Mo 128.6(5) . . ?
N26 N25 Mo 123.8(4) . . ?
C27 N26 N25 108.2(6) . . ?
C27 N26 B30 131.8(6) . . ?
N25 N26 B30 120.0(5) . . ?
N26 C27 C28 109.8(7) . . ?
C27 C28 C29 105.2(6) . . ?
N25 C29 C28 109.9(7) . . ?
N26 B30 N16 108.6(6) . . ?
N26 B30 N21 107.4(6) . . ?
N16 B30 N21 107.7(5) . . ?

loop_
_geom_bond_atom_site_label_1
_geom_bond_atom_site_label_2
_geom_bond_distance
_geom_bond_site_symmetry_2
_geom_bond_publ_flag
Mo O1 1.668(4) . ?
Mo C3 2.164(6) . ?
Mo N20 2.188(5) . ?
Mo N25 2.211(5) . ?
Mo N15 2.304(5) . ?
Mo S2 2.413(2) . ?
Mo S6 2.419(2) . ?
S2 C3 1.658(6) . ?
C3 C4 1.324(8) . ?
C4 C5 1.476(9) . ?
C4 C8 1.478(8) . ?
C5 O7 1.208(8) . ?
C5 S6 1.781(7) . ?
C8 C13 1.395(9) . ?
C8 C9 1.399(9) . ?
C9 C10 1.371(9) . ?
C10 C11 1.386(9) . ?
C11 C12 1.383(10) . ?
C11 C14 1.500(9) . ?
C12 C13 1.363(9) . ?
N15 C19 1.336(8) . ?
N15 N16 1.361(7) . ?
N16 C17 1.336(9) . ?
N16 B30 1.533(9) . ?
C17 C18 1.385(10) . ?
C18 C19 1.380(10) . ?
N20 C24 1.315(8) . ?
N20 N21 1.378(7) . ?
N21 C22 1.340(8) . ?
N21 B30 1.541(10) . ?
C22 C23 1.374(11) . ?
C23 C24 1.395(10) . ?
N25 C29 1.341(8) . ?
N25 N26 1.360(7) . ?
N26 C27 1.339(8) . ?
N26 B30 1.531(10) . ?
C27 C28 1.356(11) . ?
C28 C29 1.374(10) . ?
